data_4023912
loop_
_publ_author_name
'Jinho Kim'
'S. Yunmi Lee'
'Junseung Lee'
'Youngkyu Do'
'Sukbok Chang'

_publ_section_title
;
 Synthetic Utility of Ammonium Salts in a Cu-Catalyzed
 Three-Component Reaction as a Facile Coupling Partner
;
_journal_name_full 'Journal of Organic Chemistry'
_journal_page_first 9454
_journal_page_last 9457
_journal_paper_doi 10.1021/jo802014g
_journal_volume 73
_journal_year 2008
_chemical_formula_sum 'C15 H15 Br N2 O2 S'
_chemical_formula_weight 367.26
_chemical_name_systematic
;
 ?
;
_space_group_IT_number 14
_symmetry_cell_setting monoclinic
_symmetry_space_group_name_Hall '-P 2ybc'
_symmetry_space_group_name_H-M 'P 1 21/c 1'
_atom_sites_solution_hydrogens geom
_atom_sites_solution_primary direct
_atom_sites_solution_secondary difmap
_audit_creation_method SHELXL-97
_cell_angle_alpha 90.00
_cell_angle_beta 95.619(6)
_cell_angle_gamma 90.00
_cell_formula_units_Z 4
_cell_length_a 18.515(2)
_cell_length_b 11.0857(12)
_cell_length_c 7.8824(9)
_cell_measurement_reflns_used 1686
_cell_measurement_temperature 296(2)
_cell_measurement_theta_max 21.50
_cell_measurement_theta_min 2.14
_cell_volume 1610.1(3)
_computing_cell_refinement 'Bruker SMART'
_computing_data_collection 'Bruker SMART'
_computing_data_reduction 'Bruker SAINT'
_computing_molecular_graphics 'Bruker SHELXTL'
_computing_publication_material 'Bruker SHELXTL'
_computing_structure_refinement 'SHELXL-97 (Sheldrick, 1997)'
_computing_structure_solution 'SHELXS-97 (Sheldrick, 1990)'
_diffrn_ambient_temperature 296(2)
_diffrn_measured_fraction_theta_full 0.999
_diffrn_measured_fraction_theta_max 0.925
_diffrn_measurement_device_type 'CCD area detector'
_diffrn_measurement_method 'phi and omega scans'
_diffrn_radiation_monochromator graphite
_diffrn_radiation_source 'fine-focus sealed tube'
_diffrn_radiation_type MoK\a
_diffrn_radiation_wavelength 0.71073
_diffrn_reflns_av_R_equivalents 0.0689
_diffrn_reflns_av_sigmaI/netI 0.1002
_diffrn_reflns_limit_h_max 23
_diffrn_reflns_limit_h_min -15
_diffrn_reflns_limit_k_max 14
_diffrn_reflns_limit_k_min -13
_diffrn_reflns_limit_l_max 9
_diffrn_reflns_limit_l_min -10
_diffrn_reflns_number 11662
_diffrn_reflns_theta_full 25.00
_diffrn_reflns_theta_max 26.94
_diffrn_reflns_theta_min 2.14
_exptl_absorpt_coefficient_mu 2.687
_exptl_absorpt_correction_T_max 0.76
_exptl_absorpt_correction_T_min 0.68
_exptl_absorpt_correction_type empirical
_exptl_absorpt_process_details SADABS
_exptl_crystal_colour white
_exptl_crystal_density_diffrn 1.515
_exptl_crystal_density_meas 0
_exptl_crystal_density_method 'not measured'
_exptl_crystal_description block
_exptl_crystal_F_000 744
_exptl_crystal_size_max 0.2
_exptl_crystal_size_mid 0.15
_exptl_crystal_size_min 0.10
_refine_diff_density_max 1.024
_refine_diff_density_min -0.687
_refine_diff_density_rms 0.066
_refine_ls_extinction_method none
_refine_ls_goodness_of_fit_ref 1.003
_refine_ls_hydrogen_treatment constr
_refine_ls_matrix_type full
_refine_ls_number_parameters 191
_refine_ls_number_reflns 3232
_refine_ls_number_restraints 0
_refine_ls_restrained_S_all 1.003
_refine_ls_R_factor_all 0.1899
_refine_ls_R_factor_gt 0.0672
_refine_ls_shift/su_max 0.017
_refine_ls_shift/su_mean 0.001
_refine_ls_structure_factor_coef Fsqd
_refine_ls_weighting_details 'calc w=1/[\s^2^(Fo^2^)+(0.0968P)^2^+0.4730P] where P=(Fo^2^+2Fc^2^)/3'
_refine_ls_weighting_scheme calc
_refine_ls_wR_factor_gt 0.1646
_refine_ls_wR_factor_ref 0.2145
_reflns_number_gt 1307
_reflns_number_total 3232
_reflns_threshold_expression >2sigma(I)
_cod_data_source_file jo802014g_si_002.cif
_cod_data_source_block sbc08-2
_cod_depositor_comments
;
The following automatic conversions were performed:
'_symmetry_cell_setting' value 'Monoclinic' changed to 'monoclinic'
according to '/home/saulius/struct/CIF-dictionaries/cif_core.dic'
dictionary named 'cif_core.dic' version 2.4.1 from
2010-06-29.

'_exptl_absorpt_correction_type' value 'Empirical' changed to
'empirical' according to
'/home/saulius/struct/CIF-dictionaries/cif_core.dic' dictionary named
'cif_core.dic' version 2.4.1 from
2010-06-29.

'_refine_ls_hydrogen_treatment' value 'Constr' changed to
'constr' according to '/home/saulius/struct/CIF-dictionaries/cif_core.dic'
dictionary named 'cif_core.dic' version 2.4.1 from 2010-06-29.

Automatic conversion script
Id: cif_fix_enum 1527 2010-12-29 10:47:43Z saulius 
;
_cod_original_sg_symbol_H-M 'P 21/c'
_cod_database_code 4023912

loop_
_symmetry_equiv_pos_as_xyz
'x, y, z'
'-x, y+1/2, -z+1/2'
'-x, -y, -z'
'x, -y-1/2, z-1/2'

loop_
_atom_site_label
_atom_site_type_symbol
_atom_site_fract_x
_atom_site_fract_y
_atom_site_fract_z
_atom_site_U_iso_or_equiv
_atom_site_adp_type
_atom_site_occupancy
_atom_site_symmetry_multiplicity
_atom_site_calc_flag
_atom_site_refinement_flags
_atom_site_disorder_assembly
_atom_site_disorder_group
Br1 Br 0.08294(5) 1.10035(12) 1.03240(16) 0.1501(6) Uani 1 1 d . . .
C1 C 0.1840(4) 1.1171(7) 1.0248(9) 0.0695(19) Uani 1 1 d . . .
C2 C 0.2283(4) 1.0302(6) 1.0998(8) 0.0717(19) Uani 1 1 d . . .
H2 H 0.2089 0.9657 1.1558 0.086 Uiso 1 1 calc R . .
C3 C 0.3024(4) 1.0388(6) 1.0920(8) 0.0673(18) Uani 1 1 d . . .
H3 H 0.3327 0.9791 1.1421 0.081 Uiso 1 1 calc R . .
C4 C 0.3320(4) 1.1344(6) 1.0112(8) 0.0600(17) Uani 1 1 d . . .
C5 C 0.2864(4) 1.2215(6) 0.9390(8) 0.0717(19) Uani 1 1 d . . .
H5 H 0.3056 1.2872 0.8854 0.086 Uiso 1 1 calc R . .
C6 C 0.2121(5) 1.2130(6) 0.9450(9) 0.079(2) Uani 1 1 d . . .
H6 H 0.1815 1.2723 0.8949 0.095 Uiso 1 1 calc R . .
C7 C 0.4126(4) 1.1402(7) 0.9907(9) 0.084(2) Uani 1 1 d . . .
H7A H 0.4276 1.2239 0.9861 0.100 Uiso 1 1 calc R . .
H7B H 0.4396 1.1029 1.0885 0.100 Uiso 1 1 calc R . .
C8 C 0.4298(3) 1.0763(6) 0.8296(8) 0.0570(16) Uani 1 1 d . . .
N1 N 0.4863(3) 1.1156(5) 0.7623(7) 0.0729(16) Uani 1 1 d . . .
H1A H 0.4991 1.0828 0.6711 0.087 Uiso 1 1 calc R . .
H1B H 0.5110 1.1747 0.8088 0.087 Uiso 1 1 calc R . .
N2 N 0.3872(3) 0.9879(5) 0.7736(6) 0.0659(15) Uani 1 1 d . . .
S1 S 0.38862(8) 0.92535(15) 0.5925(2) 0.0573(5) Uani 1 1 d . . .
O1 O 0.4118(2) 1.0056(4) 0.4637(5) 0.0653(12) Uani 1 1 d . . .
O2 O 0.4267(3) 0.8128(4) 0.6064(7) 0.0985(17) Uani 1 1 d . . .
C9 C 0.2960(3) 0.8935(5) 0.5435(7) 0.0487(14) Uani 1 1 d . . .
C10 C 0.2435(3) 0.9738(6) 0.5854(8) 0.0621(17) Uani 1 1 d . . .
H10 H 0.2568 1.0437 0.6458 0.075 Uiso 1 1 calc R . .
C11 C 0.1711(4) 0.9497(7) 0.5369(9) 0.082(2) Uani 1 1 d . . .
H11 H 0.1360 1.0044 0.5644 0.098 Uiso 1 1 calc R . .
C12 C 0.1498(4) 0.8463(9) 0.4487(10) 0.084(2) Uani 1 1 d . . .
C13 C 0.2022(5) 0.7679(7) 0.4080(9) 0.085(2) Uani 1 1 d . . .
H13 H 0.1885 0.6979 0.3484 0.102 Uiso 1 1 calc R . .
C14 C 0.2757(4) 0.7898(5) 0.4534(8) 0.0680(18) Uani 1 1 d . . .
H14 H 0.3106 0.7355 0.4236 0.082 Uiso 1 1 calc R . .
C15 C 0.0701(4) 0.8187(10) 0.3973(12) 0.144(4) Uani 1 1 d . . .
H15A H 0.0567 0.8485 0.2843 0.216 Uiso 1 1 calc R . .
H15B H 0.0409 0.8571 0.4757 0.216 Uiso 1 1 calc R . .
H15C H 0.0625 0.7330 0.3997 0.216 Uiso 1 1 calc R . .

loop_
_atom_site_aniso_label
_atom_site_aniso_U_11
_atom_site_aniso_U_22
_atom_site_aniso_U_33
_atom_site_aniso_U_23
_atom_site_aniso_U_13
_atom_site_aniso_U_12
Br1 0.0605(6) 0.1940(13) 0.1980(13) -0.0226(9) 0.0234(6) 0.0038(7)
C1 0.058(4) 0.071(5) 0.080(5) -0.005(4) 0.007(4) 0.006(4)
C2 0.079(5) 0.061(4) 0.078(5) 0.003(4) 0.027(4) -0.015(4)
C3 0.072(5) 0.066(5) 0.063(4) 0.007(4) 0.005(4) 0.011(4)
C4 0.063(4) 0.066(4) 0.051(4) -0.016(4) 0.006(3) -0.005(4)
C5 0.089(6) 0.051(4) 0.078(5) 0.005(4) 0.026(4) -0.002(4)
C6 0.092(6) 0.066(5) 0.078(5) 0.008(4) 0.010(4) 0.037(4)
C7 0.064(5) 0.111(6) 0.077(5) -0.027(5) 0.014(4) -0.013(4)
C8 0.049(4) 0.067(4) 0.054(4) -0.005(4) 0.002(3) -0.002(4)
N1 0.065(4) 0.079(4) 0.076(4) -0.019(3) 0.016(3) -0.022(3)
N2 0.065(3) 0.085(4) 0.050(3) -0.018(3) 0.014(3) -0.024(3)
S1 0.0482(9) 0.0609(10) 0.0625(10) -0.0085(9) 0.0042(8) 0.0068(8)
O1 0.047(2) 0.093(3) 0.057(3) 0.001(2) 0.013(2) -0.013(2)
O2 0.090(4) 0.082(3) 0.119(4) -0.009(3) -0.011(3) 0.039(3)
C9 0.051(4) 0.039(3) 0.056(4) -0.002(3) 0.003(3) -0.002(3)
C10 0.059(4) 0.051(4) 0.077(5) -0.003(3) 0.004(4) -0.004(3)
C11 0.057(5) 0.099(6) 0.090(5) 0.008(5) 0.010(4) 0.005(4)
C12 0.063(5) 0.110(7) 0.076(5) 0.018(5) -0.003(4) -0.033(5)
C13 0.094(6) 0.074(5) 0.084(5) 0.002(4) -0.009(5) -0.044(5)
C14 0.084(5) 0.051(4) 0.070(5) -0.002(3) 0.011(4) -0.005(4)
C15 0.074(6) 0.219(11) 0.133(8) 0.033(7) -0.020(5) -0.080(7)

loop_
_atom_type_symbol
_atom_type_description
_atom_type_scat_dispersion_real
_atom_type_scat_dispersion_imag
_atom_type_scat_source
C C 0.0033 0.0016 'International Tables Vol C Tables 4.2.6.8 and 6.1.1.4'
H H 0.0000 0.0000 'International Tables Vol C Tables 4.2.6.8 and 6.1.1.4'
N N 0.0061 0.0033 'International Tables Vol C Tables 4.2.6.8 and 6.1.1.4'
O O 0.0106 0.0060 'International Tables Vol C Tables 4.2.6.8 and 6.1.1.4'
Br Br -0.2901 2.4595 'International Tables Vol C Tables 4.2.6.8 and 6.1.1.4'
S S 0.1246 0.1234 'International Tables Vol C Tables 4.2.6.8 and 6.1.1.4'

loop_
_geom_angle_atom_site_label_1
_geom_angle_atom_site_label_2
_geom_angle_atom_site_label_3
_geom_angle
_geom_angle_site_symmetry_1
_geom_angle_site_symmetry_3
_geom_angle_publ_flag
C2 C1 C6 120.7(6) . . ?
C2 C1 Br1 118.3(6) . . ?
C6 C1 Br1 121.0(6) . . ?
C1 C2 C3 119.3(6) . . ?
C1 C2 H2 120.3 . . ?
C3 C2 H2 120.3 . . ?
C4 C3 C2 121.1(6) . . ?
C4 C3 H3 119.5 . . ?
C2 C3 H3 119.5 . . ?
C3 C4 C5 118.5(6) . . ?
C3 C4 C7 121.6(7) . . ?
C5 C4 C7 119.9(7) . . ?
C4 C5 C6 120.8(6) . . ?
C4 C5 H5 119.6 . . ?
C6 C5 H5 119.6 . . ?
C1 C6 C5 119.6(6) . . ?
C1 C6 H6 120.2 . . ?
C5 C6 H6 120.2 . . ?
C8 C7 C4 111.0(5) . . ?
C8 C7 H7A 109.4 . . ?
C4 C7 H7A 109.4 . . ?
C8 C7 H7B 109.4 . . ?
C4 C7 H7B 109.4 . . ?
H7A C7 H7B 108.0 . . ?
N1 C8 N2 126.8(6) . . ?
N1 C8 C7 115.5(6) . . ?
N2 C8 C7 117.7(6) . . ?
C8 N1 H1A 120.0 . . ?
C8 N1 H1B 120.0 . . ?
H1A N1 H1B 120.0 . . ?
C8 N2 S1 124.6(4) . . ?
O2 S1 O1 114.3(3) . . ?
O2 S1 N2 111.3(3) . . ?
O1 S1 N2 113.2(3) . . ?
O2 S1 C9 107.8(3) . . ?
O1 S1 C9 108.6(2) . . ?
N2 S1 C9 100.6(3) . . ?
C10 C9 C14 119.7(6) . . ?
C10 C9 S1 120.8(4) . . ?
C14 C9 S1 119.4(5) . . ?
C9 C10 C11 119.7(6) . . ?
C9 C10 H10 120.2 . . ?
C11 C10 H10 120.2 . . ?
C10 C11 C12 121.4(7) . . ?
C10 C11 H11 119.3 . . ?
C12 C11 H11 119.3 . . ?
C13 C12 C11 118.3(7) . . ?
C13 C12 C15 120.2(9) . . ?
C11 C12 C15 121.5(9) . . ?
C12 C13 C14 121.9(7) . . ?
C12 C13 H13 119.1 . . ?
C14 C13 H13 119.1 . . ?
C13 C14 C9 119.1(7) . . ?
C13 C14 H14 120.5 . . ?
C9 C14 H14 120.5 . . ?
C12 C15 H15A 109.5 . . ?
C12 C15 H15B 109.5 . . ?
H15A C15 H15B 109.5 . . ?
C12 C15 H15C 109.5 . . ?
H15A C15 H15C 109.5 . . ?
H15B C15 H15C 109.5 . . ?

loop_
_geom_bond_atom_site_label_1
_geom_bond_atom_site_label_2
_geom_bond_distance
_geom_bond_site_symmetry_2
_geom_bond_publ_flag
Br1 C1 1.886(7) . ?
C1 C2 1.362(9) . ?
C1 C6 1.365(9) . ?
C2 C3 1.382(9) . ?
C2 H2 0.9300 . ?
C3 C4 1.378(8) . ?
C3 H3 0.9300 . ?
C4 C5 1.370(9) . ?
C4 C7 1.517(8) . ?
C5 C6 1.385(9) . ?
C5 H5 0.9300 . ?
C6 H6 0.9300 . ?
C7 C8 1.515(8) . ?
C7 H7A 0.9700 . ?
C7 H7B 0.9700 . ?
C8 N1 1.295(7) . ?
C8 N2 1.306(7) . ?
N1 H1A 0.8600 . ?
N1 H1B 0.8600 . ?
N2 S1 1.590(5) . ?
S1 O2 1.432(4) . ?
S1 O1 1.446(4) . ?
S1 C9 1.756(6) . ?
C9 C10 1.381(8) . ?
C9 C14 1.384(8) . ?
C10 C11 1.385(9) . ?
C10 H10 0.9300 . ?
C11 C12 1.378(10) . ?
C11 H11 0.9300 . ?
C12 C13 1.363(10) . ?
C12 C15 1.523(10) . ?
C13 C14 1.394(9) . ?
C13 H13 0.9300 . ?
C14 H14 0.9300 . ?
C15 H15A 0.9600 . ?
C15 H15B 0.9600 . ?
C15 H15C 0.9600 . ?

loop_
_geom_torsion_atom_site_label_1
_geom_torsion_atom_site_label_2
_geom_torsion_atom_site_label_3
_geom_torsion_atom_site_label_4
_geom_torsion
_geom_torsion_site_symmetry_1
_geom_torsion_site_symmetry_2
_geom_torsion_site_symmetry_3
_geom_torsion_site_symmetry_4
_geom_torsion_publ_flag
C6 C1 C2 C3 -1.1(10) . . . . ?
Br1 C1 C2 C3 178.3(5) . . . . ?
C1 C2 C3 C4 0.7(10) . . . . ?
C2 C3 C4 C5 0.3(9) . . . . ?
C2 C3 C4 C7 -175.5(6) . . . . ?
C3 C4 C5 C6 -0.9(9) . . . . ?
C7 C4 C5 C6 175.0(6) . . . . ?
C2 C1 C6 C5 0.6(10) . . . . ?
Br1 C1 C6 C5 -178.8(5) . . . . ?
C4 C5 C6 C1 0.5(10) . . . . ?
C3 C4 C7 C8 87.5(7) . . . . ?
C5 C4 C7 C8 -88.2(8) . . . . ?
C4 C7 C8 N1 152.3(6) . . . . ?
C4 C7 C8 N2 -28.0(9) . . . . ?
N1 C8 N2 S1 -11.1(10) . . . . ?
C7 C8 N2 S1 169.3(5) . . . . ?
C8 N2 S1 O2 100.9(6) . . . . ?
C8 N2 S1 O1 -29.5(6) . . . . ?
C8 N2 S1 C9 -145.2(5) . . . . ?
O2 S1 C9 C10 154.7(5) . . . . ?
O1 S1 C9 C10 -80.9(5) . . . . ?
N2 S1 C9 C10 38.2(5) . . . . ?
O2 S1 C9 C14 -28.9(6) . . . . ?
O1 S1 C9 C14 95.5(5) . . . . ?
N2 S1 C9 C14 -145.4(5) . . . . ?
C14 C9 C10 C11 0.0(9) . . . . ?
S1 C9 C10 C11 176.4(5) . . . . ?
C9 C10 C11 C12 0.6(10) . . . . ?
C10 C11 C12 C13 -0.7(11) . . . . ?
C10 C11 C12 C15 179.1(7) . . . . ?
C11 C12 C13 C14 0.1(11) . . . . ?
C15 C12 C13 C14 -179.7(6) . . . . ?
C12 C13 C14 C9 0.5(10) . . . . ?
C10 C9 C14 C13 -0.6(9) . . . . ?
S1 C9 C14 C13 -177.0(5) . . . . ?

loop_
_cod_related_entry_id
_cod_related_entry_database
_cod_related_entry_code
1 ChemSpider 30658806
